data_4130533
loop_
_publ_author_name
'Pinalli, Roberta'
'Brancatelli, Giovanna'
'Pedrini, Alessandro'
'Menozzi, Daniela'
'Hern\'andez, Daniel'
'Ballester, Pablo'
'Geremia, Silvano'
'Dalcanale, Enrico'

_publ_section_title
;
 The Origin of Selectivity in the Complexation of N-Methyl Amino Acids by
 Tetraphosphonate Cavitands.
;
_journal_issue 27
_journal_name_full 'Journal of the American Chemical Society'
_journal_page_first 8569
_journal_page_last 8580
_journal_paper_doi 10.1021/jacs.6b04372
_journal_volume 138
_journal_year 2016
_chemical_absolute_configuration rmad
_chemical_formula_sum 'C92 H108.9 Cl2 F18.9 N2 O33.8 P8'
_chemical_formula_weight 2461.26
_space_group_IT_number 1
_space_group_name_Hall 'P 1'
_space_group_name_H-M_alt 'P 1'
_symmetry_cell_setting triclinic
_symmetry_Int_Tables_number 1
_symmetry_space_group_name_Hall 'P 1'
_symmetry_space_group_name_H-M 'P 1'
_atom_sites_solution_hydrogens geom
_audit_creation_date 2015-12-07T21:16:44-00:00
_audit_creation_method 'WinGX routine CIF_UPDATE'
_cell_angle_alpha 67.422(3)
_cell_angle_beta 71.903(2)
_cell_angle_gamma 82.706(2)
_cell_formula_units_Z 1
_cell_length_a 13.1740(10)
_cell_length_b 14.676(2)
_cell_length_c 16.9650(10)
_cell_measurement_reflns_used 26832
_cell_measurement_temperature 100(2)
_cell_measurement_theta_max 29.541
_cell_measurement_theta_min 2.172
_cell_measurement_wavelength 0.7
_cell_volume 2878.7(5)
_computing_data_collection 'Elettra XRD1 Data Collection SW'
_computing_molecular_graphics Pymol
_computing_publication_material 'SHELXL-2013 (Sheldrick, 2013)'
_computing_structure_refinement 'SHELXL-2013 (Sheldrick, 2013)'
_computing_structure_solution 'SIR2011, updated version of SIR2008 (Burla et al., 2007)'
_diffrn_ambient_temperature 100(2)
_diffrn_measured_fraction_theta_full 0.889
_diffrn_measured_fraction_theta_max 0.854
_diffrn_measurement_device_type 'Dectris Pilatus 2M'
_diffrn_measurement_method 'CCD rotation images, thick slices'
_diffrn_radiation_monochromator Si111
_diffrn_radiation_source 'Elettra Synchrotron, Trieste (Italy)'
_diffrn_radiation_wavelength 0.7
_diffrn_reflns_av_unetI/netI 0.0445
_diffrn_reflns_Laue_measured_fraction_full 0.889
_diffrn_reflns_Laue_measured_fraction_max 0.854
_diffrn_reflns_number 26832
_diffrn_reflns_point_group_measured_fraction_full 0.834
_diffrn_reflns_point_group_measured_fraction_max 0.796
_diffrn_reflns_theta_full 24.835
_diffrn_reflns_theta_max 29.541
_diffrn_reflns_theta_min 2.172
_exptl_absorpt_coefficient_mu 0.259
_exptl_absorpt_correction_type none
_exptl_crystal_colour colorless
_exptl_crystal_density_diffrn 1.42
_exptl_crystal_description rod-like
_exptl_crystal_F_000 1269
_exptl_crystal_size_max 0.19
_exptl_crystal_size_mid 0.06
_exptl_crystal_size_min 0.05
_refine_diff_density_max 1.195
_refine_diff_density_min -1.372
_refine_diff_density_rms 0.119
_refine_ls_abs_structure_details
;
 Flack x determined using 11219 quotients [(I+)-(I-)]/[(I+)+(I-)]
 (Parsons, Flack and Wagner, Acta Cryst. B69 (2013) 249-259).
;
_refine_ls_abs_structure_Flack 0.023(18)
_refine_ls_extinction_coef 0.0146(18)
_refine_ls_extinction_expression Fc^*^=kFc[1+0.001xFc^2^\l^3^/sin(2\q)]^-1/4^
_refine_ls_extinction_method 'SHELXL-2014/7 (Sheldrick 2014'
_refine_ls_goodness_of_fit_ref 1.034
_refine_ls_hydrogen_treatment constr
_refine_ls_matrix_type full
_refine_ls_number_parameters 1573
_refine_ls_number_reflns 26832
_refine_ls_number_restraints 58
_refine_ls_restrained_S_all 1.04
_refine_ls_R_factor_all 0.0763
_refine_ls_R_factor_gt 0.0745
_refine_ls_shift/su_max 0.057
_refine_ls_shift/su_mean 0.003
_refine_ls_structure_factor_coef Fsqd
_refine_ls_weighting_details 'w=1/[\s^2^(Fo^2^)+(0.1604P)^2^+1.5662P] where P=(Fo^2^+2Fc^2^)/3'
_refine_ls_weighting_scheme calc
_refine_ls_wR_factor_gt 0.2127
_refine_ls_wR_factor_ref 0.2161
_reflns_Friedel_coverage 0.865
_reflns_Friedel_fraction_full 0.779
_reflns_Friedel_fraction_max 0.738
_reflns_number_gt 25748
_reflns_number_total 26832
_reflns_threshold_expression 'I > 2\s(I)'
_cod_data_source_file ja6b04372_si_014.cif
_cod_data_source_block Tiiii_N_Me_Lys
_cod_original_formula_sum 'C92 H108.90 Cl2 F18.90 N2 O33.80 P8'
_cod_database_code 4130533
_shelx_estimated_absorpt_t_min 0.952
_shelx_estimated_absorpt_t_max 0.987

loop_
_symmetry_equiv_pos_as_xyz
'x, y, z'

loop_
_atom_site_label
_atom_site_type_symbol
_atom_site_fract_x
_atom_site_fract_y
_atom_site_fract_z
_atom_site_U_iso_or_equiv
_atom_site_adp_type
_atom_site_occupancy
_atom_site_site_symmetry_order
_atom_site_calc_flag
_atom_site_refinement_flags_posn
_atom_site_refinement_flags_adp
_atom_site_refinement_flags_occupancy
_atom_site_disorder_assembly
_atom_site_disorder_group
O1AA O 0.8575(6) 1.0334(4) 0.4457(7) 0.053(2) Uani 0.6 1 d . . P A 1
H1AA H 0.8343 1.0134 0.5015 0.08 Uiso 0.6 1 calc R U P A 1
O2AA O 0.8022(7) 1.1811(7) 0.4487(6) 0.051(2) Uani 0.6 1 d D . P A 1
C6AA C 0.8560(7) 1.1297(5) 0.4129(7) 0.0283(16) Uani 0.6 1 d D . P A 1
O1BB O 0.8594(11) 1.0152(10) 0.3968(11) 0.053(3) Uiso 0.4 1 d . . P A 2
O2BB O 0.808(2) 1.1425(18) 0.4359(17) 0.075(6) Uiso 0.4 1 d . . P A 2
H2BB H 0.8235 1.2024 0.4167 0.112 Uiso 0.4 1 calc R U P A 2
C6BB C 0.8672(12) 1.1026(13) 0.3840(13) 0.040(3) Uiso 0.4 1 d . . P A 2
N1AA N 1.2451(3) 0.9077(3) 0.4362(3) 0.0261(7) Uani 1 1 d . . . . .
H1A1 H 1.2458 0.9235 0.4829 0.031 Uiso 1 1 calc R U . . .
H1A2 H 1.1764 0.895 0.443 0.031 Uiso 1 1 calc R U . . .
N2AA N 0.8961(3) 1.2727(3) 0.2725(3) 0.0244(7) Uani 1 1 d . . . . .
H2A1 H 0.8278 1.2692 0.2719 0.037 Uiso 1 1 calc R U . . .
H2A2 H 0.9379 1.3019 0.2158 0.037 Uiso 1 1 calc R U . . .
H2A3 H 0.8973 1.3088 0.3054 0.037 Uiso 1 1 calc R U . . .
C1AA C 1.3114(4) 0.8188(3) 0.4366(4) 0.0316(9) Uani 1 1 d . . . . .
H1X1 H 1.305 0.7978 0.39 0.047 Uiso 1 1 calc R U . . .
H1X2 H 1.2871 0.7657 0.4948 0.047 Uiso 1 1 calc R U . . .
H1X3 H 1.3862 0.8337 0.4253 0.047 Uiso 1 1 calc R U . . .
C2AA C 1.2854(3) 0.9936(3) 0.3507(4) 0.0307(9) Uani 1 1 d . . . . .
H2X1 H 1.2854 0.9759 0.2999 0.037 Uiso 1 1 calc R U . . .
H2X2 H 1.3599 1.0076 0.3436 0.037 Uiso 1 1 calc R U . . .
C3AA C 1.2174(3) 1.0851(3) 0.3490(4) 0.0323(10) Uani 1 1 d . . . . .
H3A1 H 1.2538 1.1422 0.2972 0.039 Uiso 1 1 calc R U . . .
H3A2 H 1.2109 1.0979 0.4036 0.039 Uiso 1 1 calc R U . . .
C4AA C 1.1055(3) 1.0767(3) 0.3433(4) 0.0349(11) Uani 1 1 d . . . . .
H4A1 H 1.111 1.0487 0.2976 0.042 Uiso 1 1 calc R U . . .
H4A2 H 1.0626 1.031 0.4013 0.042 Uiso 1 1 calc R U . . .
C5AA C 1.0488(3) 1.1770(3) 0.3197(3) 0.0282(9) Uani 1 1 d . . . . .
H5A1 H 1.0927 1.2227 0.2624 0.034 Uiso 1 1 calc R U . . .
H5A2 H 1.0431 1.2044 0.366 0.034 Uiso 1 1 calc R U . . .
C6AX C 0.9369(3) 1.1721(3) 0.3122(4) 0.0342(10) Uani 1 1 d . . . . .
H6AX H 0.9362 1.1302 0.2778 0.041 Uiso 1 1 calc R U . A 1
C1A C 1.1295(4) 1.5433(4) 0.1995(4) 0.0280(9) Uani 1 1 d . . . . .
C1B C 1.0275(4) 1.5768(3) 0.2353(3) 0.0268(8) Uani 1 1 d . . . . .
C1C C 0.9670(3) 1.6412(3) 0.1821(3) 0.0251(8) Uani 1 1 d . . . . .
C1D C 1.0104(3) 1.6752(3) 0.0902(3) 0.0246(8) Uani 1 1 d . . . . .
H1D H 0.9698 1.7191 0.0534 0.029 Uiso 1 1 calc R U . . .
C1E C 1.1124(3) 1.6463(3) 0.0508(3) 0.0250(8) Uani 1 1 d . . . . .
C1F C 1.1682(3) 1.5802(3) 0.1072(3) 0.0248(8) Uani 1 1 d . . . . .
C1G C 1.4417(4) 1.4574(4) 0.0120(5) 0.0383(12) Uani 1 1 d . . . . .
H1G1 H 1.4545 1.4153 0.069 0.058 Uiso 1 1 calc R U . . .
H1G2 H 1.4743 1.522 -0.0087 0.058 Uiso 1 1 calc R U . . .
H1G3 H 1.4734 1.4264 -0.0321 0.058 Uiso 1 1 calc R U . . .
C1H C 1.1558(3) 1.6818(3) -0.0500(3) 0.0270(9) Uani 1 1 d . . . . .
H1H1 H 1.1241 1.747 -0.0769 0.032 Uiso 1 1 calc R U . . .
H1H2 H 1.2342 1.6895 -0.0677 0.032 Uiso 1 1 calc R U . . .
C2A C 0.6764(3) 1.4406(3) 0.3371(3) 0.0253(8) Uani 1 1 d . . . . .
C2B C 0.6334(3) 1.4518(3) 0.2688(3) 0.0235(8) Uani 1 1 d . . . . .
C2C C 0.6564(3) 1.5305(3) 0.1881(3) 0.0238(8) Uani 1 1 d . . . . .
C2D C 0.7279(3) 1.6017(3) 0.1734(3) 0.0246(8) Uani 1 1 d . . . . .
H2D H 0.7446 1.656 0.1183 0.03 Uiso 1 1 calc R U . . .
C2E C 0.7750(3) 1.5941(3) 0.2389(3) 0.0252(8) Uani 1 1 d . . . . .
C2F C 0.7485(3) 1.5132(3) 0.3193(3) 0.0258(8) Uani 1 1 d . . . . .
C2G C 0.6434(4) 1.3596(4) 0.4264(4) 0.0316(9) Uani 1 1 d . . . . .
H2G1 H 0.6824 1.3652 0.4649 0.047 Uiso 1 1 calc R U . . .
H2G2 H 0.6595 1.2956 0.4194 0.047 Uiso 1 1 calc R U . . .
H2G3 H 0.5665 1.3649 0.4533 0.047 Uiso 1 1 calc R U . . .
C2H C 0.9070(5) 1.4536(4) 0.4970(4) 0.0378(11) Uani 1 1 d . . . . .
H2H1 H 0.8589 1.4007 0.5424 0.057 Uiso 1 1 calc R U . . .
H2H2 H 0.8829 1.5161 0.5054 0.057 Uiso 1 1 calc R U . . .
H2H3 H 0.9796 1.4384 0.5027 0.057 Uiso 1 1 calc R U . . .
C2I C 0.8538(4) 1.6713(3) 0.2213(4) 0.0279(9) Uani 1 1 d . . . . .
H2I1 H 0.8485 1.6794 0.2777 0.033 Uiso 1 1 calc R U . . .
H2I2 H 0.836 1.7354 0.1794 0.033 Uiso 1 1 calc R U . . .
C3A C 0.7308(3) 1.3386(3) 0.0210(3) 0.0257(8) Uani 1 1 d . . . . .
C3B C 0.8062(3) 1.3960(3) -0.0546(3) 0.0255(8) Uani 1 1 d . . . . .
C3C C 0.8203(3) 1.4962(3) -0.0783(3) 0.0242(8) Uani 1 1 d . . . . .
C3D C 0.7534(3) 1.5412(3) -0.0223(3) 0.0248(8) Uani 1 1 d . . . . .
H3D H 0.7605 1.6099 -0.0371 0.03 Uiso 1 1 calc R U . . .
C3E C 0.6756(3) 1.4884(3) 0.0553(3) 0.0230(8) Uani 1 1 d . . . . .
C3F C 0.6669(3) 1.3880(3) 0.0749(3) 0.0232(8) Uani 1 1 d . . . . .
C3G C 0.7192(4) 1.2308(4) 0.0404(4) 0.0328(10) Uani 1 1 d . . . . .
H3G1 H 0.6585 1.204 0.0932 0.049 Uiso 1 1 calc R U . . .
H3G2 H 0.7846 1.1953 0.0515 0.049 Uiso 1 1 calc R U . . .
H3G3 H 0.7069 1.223 -0.0107 0.049 Uiso 1 1 calc R U . . .
C3H C 0.4809(3) 1.2146(3) 0.3057(3) 0.0279(9) Uani 1 1 d . . . . .
H3H1 H 0.4926 1.1585 0.286 0.042 Uiso 1 1 calc R U . . .
H3H2 H 0.4168 1.2512 0.2926 0.042 Uiso 1 1 calc R U . . .
H3H3 H 0.4715 1.1904 0.37 0.042 Uiso 1 1 calc R U . . .
C3I C 0.6074(3) 1.5395(3) 0.1156(4) 0.0260(8) Uani 1 1 d . . . . .
H3I1 H 0.5354 1.5099 0.1431 0.031 Uiso 1 1 calc R U . . .
H3I2 H 0.5996 1.6101 0.0801 0.031 Uiso 1 1 calc R U . . .
C4A C 1.1794(3) 1.4613(3) -0.1235(3) 0.0268(8) Uani 1 1 d . . . . .
C4B C 1.1990(3) 1.5308(3) -0.0929(3) 0.0235(8) Uani 1 1 d . . . . .
C4C C 1.1299(3) 1.6092(3) -0.0843(3) 0.0236(8) Uani 1 1 d . . . . .
C4D C 1.0350(3) 1.6155(3) -0.1069(3) 0.0240(8) Uani 1 1 d . . . . .
H4D H 0.9859 1.6675 -0.1011 0.029 Uiso 1 1 calc R U . . .
C4E C 1.0101(3) 1.5483(3) -0.1377(3) 0.0231(8) Uani 1 1 d . . . . .
C4F C 1.0832(3) 1.4728(3) -0.1443(3) 0.0244(8) Uani 1 1 d . . . . .
C4G C 1.2579(4) 1.3812(4) -0.1368(4) 0.0341(10) Uani 1 1 d . . . . .
H4G1 H 1.3258 1.3932 -0.1302 0.051 Uiso 1 1 calc R U . . .
H4G2 H 1.2695 1.3808 -0.1966 0.051 Uiso 1 1 calc R U . . .
H4G3 H 1.2297 1.3172 -0.0922 0.051 Uiso 1 1 calc R U . . .
C4H C 1.0162(5) 1.2375(5) -0.1781(5) 0.0469(14) Uani 1 1 d . . . . .
H4H1 H 1.0898 1.2127 -0.1839 0.07 Uiso 1 1 calc R U . . .
H4H2 H 1.0078 1.2761 -0.2373 0.07 Uiso 1 1 calc R U . . .
H4H3 H 0.9669 1.1817 -0.1485 0.07 Uiso 1 1 calc R U . . .
C4I C 0.9056(3) 1.5553(4) -0.1593(3) 0.0268(9) Uani 1 1 d . . . . .
H4I1 H 0.8826 1.6253 -0.1804 0.032 Uiso 1 1 calc R U . . .
H4I2 H 0.9158 1.5303 -0.2078 0.032 Uiso 1 1 calc R U . . .
C5A C 1.5250(4) 0.8937(4) 0.5360(4) 0.0314(10) Uani 1 1 d . . . . .
C5B C 1.5888(4) 0.8466(3) 0.4808(4) 0.0300(10) Uani 1 1 d . . . . .
C5C C 1.5811(3) 0.7455(3) 0.4984(4) 0.0306(10) Uani 1 1 d . . . . .
C5D C 1.5032(3) 0.6919(3) 0.5737(3) 0.0280(9) Uani 1 1 d . . . . .
H5D H 1.4953 0.6239 0.5862 0.034 Uiso 1 1 calc R U . . .
C5E C 1.4370(4) 0.7346(4) 0.6311(4) 0.0302(10) Uani 1 1 d . . . . .
C5F C 1.4487(4) 0.8348(4) 0.6114(4) 0.0305(10) Uani 1 1 d . . . . .
C5G C 1.5350(4) 1.0008(4) 0.5165(5) 0.0387(12) Uani 1 1 d . . . . .
H5G1 H 1.5802 1.0323 0.4554 0.058 Uiso 1 1 calc R U . . .
H5G2 H 1.5675 1.0086 0.5583 0.058 Uiso 1 1 calc R U . . .
H5G3 H 1.4641 1.0319 0.523 0.058 Uiso 1 1 calc R U . . .
C5H C 1.6495(4) 0.6970(3) 0.4360(4) 0.0328(11) Uani 1 1 d . . . . .
H5H1 H 1.6574 0.6258 0.4697 0.039 Uiso 1 1 calc R U . . .
H5H2 H 1.7215 0.7266 0.4093 0.039 Uiso 1 1 calc R U . . .
C5I C 1.7708(4) 1.0270(4) 0.2517(5) 0.0442(14) Uani 1 1 d . . . . .
H5I1 H 1.8002 1.0275 0.1909 0.066 Uiso 1 1 calc R U . . .
H5I2 H 1.8256 1.0036 0.2832 0.066 Uiso 1 1 calc R U . . .
H5I3 H 1.7482 1.094 0.2494 0.066 Uiso 1 1 calc R U . . .
C6A C 1.0772(3) 0.7710(3) 0.6730(3) 0.0261(8) Uani 1 1 d . . . . .
C6B C 1.1740(4) 0.7575(3) 0.6949(3) 0.0271(9) Uani 1 1 d . . . . .
C6C C 1.2454(3) 0.6811(3) 0.6879(3) 0.0266(9) Uani 1 1 d . . . . .
C6D C 1.2205(3) 0.6143(3) 0.6571(3) 0.0263(9) Uani 1 1 d . . . . .
H6D H 1.2686 0.5615 0.652 0.032 Uiso 1 1 calc R U . . .
C6E C 1.1262(3) 0.6230(3) 0.6337(3) 0.0250(8) Uani 1 1 d . . . . .
C6F C 1.0581(3) 0.7014(3) 0.6422(3) 0.0242(8) Uani 1 1 d . . . . .
C6G C 1.2378(6) 0.9926(6) 0.7312(6) 0.0510(16) Uani 1 1 d . . . . .
H6G1 H 1.2488 0.9553 0.7898 0.076 Uiso 1 1 calc R U . . .
H6G2 H 1.2844 1.0504 0.7006 0.076 Uiso 1 1 calc R U . . .
H6G3 H 1.1631 1.0144 0.7387 0.076 Uiso 1 1 calc R U . . .
C6H C 1.3491(4) 0.6732(4) 0.7122(4) 0.0309(10) Uani 1 1 d . . . . .
H6H1 H 1.3722 0.6032 0.7327 0.037 Uiso 1 1 calc R U . . .
H6H2 H 1.3372 0.6972 0.7615 0.037 Uiso 1 1 calc R U . . .
C7A C 1.1250(4) 0.6981(3) 0.3484(3) 0.0265(9) Uani 1 1 d . . . . .
C7B C 1.0860(4) 0.6573(3) 0.4401(4) 0.0274(9) Uani 1 1 d . . . . .
C7C C 1.1449(4) 0.5919(3) 0.4955(3) 0.0268(9) Uani 1 1 d . . . . .
C7D C 1.2471(4) 0.5670(3) 0.4538(4) 0.0290(9) Uani 1 1 d . . . . .
H7D H 1.2889 0.5231 0.4895 0.035 Uiso 1 1 calc R U . . .
C7E C 1.2903(4) 0.6031(3) 0.3630(4) 0.0304(9) Uani 1 1 d . . . . .
C7F C 1.2277(4) 0.6687(3) 0.3113(4) 0.0301(9) Uani 1 1 d . . . . .
C7G C 1.0612(4) 0.7715(4) 0.2924(4) 0.0320(10) Uani 1 1 d . . . . .
H7G1 H 0.9858 0.7529 0.3173 0.048 Uiso 1 1 calc R U . . .
H7G2 H 1.0872 0.7724 0.2314 0.048 Uiso 1 1 calc R U . . .
H7G3 H 1.0689 0.8373 0.292 0.048 Uiso 1 1 calc R U . . .
C7H C 0.8228(4) 0.7915(4) 0.5321(4) 0.0352(11) Uani 1 1 d . . . . .
H7H1 H 0.7974 0.8339 0.5671 0.053 Uiso 1 1 calc R U . . .
H7H2 H 0.7824 0.7299 0.5623 0.053 Uiso 1 1 calc R U . . .
H7H3 H 0.8124 0.8255 0.4728 0.053 Uiso 1 1 calc R U . . .
C7I C 1.1029(4) 0.5530(3) 0.5956(4) 0.0288(9) Uani 1 1 d . . . . .
H7I1 H 1.1363 0.488 0.6204 0.035 Uiso 1 1 calc R U . . .
H7I2 H 1.0248 0.5435 0.6134 0.035 Uiso 1 1 calc R U . . .
C8A C 1.5747(4) 0.8089(3) 0.2156(4) 0.0333(10) Uani 1 1 d . . . . .
C8B C 1.5051(4) 0.7375(4) 0.2297(4) 0.0336(10) Uani 1 1 d . . . . .
C8C C 1.4814(4) 0.6532(3) 0.3067(4) 0.0314(10) Uani 1 1 d . . . . .
C8D C 1.5284(4) 0.6412(3) 0.3720(4) 0.0340(11) Uani 1 1 d . . . . .
H8D H 1.512 0.5844 0.4251 0.041 Uiso 1 1 calc R U . . .
C8E C 1.5993(3) 0.7102(3) 0.3624(4) 0.0299(10) Uani 1 1 d . . . . .
C8F C 1.6194(4) 0.7936(3) 0.2838(4) 0.0310(10) Uani 1 1 d . . . . .
C8G C 1.5994(5) 0.8992(4) 0.1307(5) 0.0447(13) Uani 1 1 d . . . . .
H8G1 H 1.5923 0.8832 0.0817 0.067 Uiso 1 1 calc R U . . .
H8G2 H 1.6726 0.9205 0.1168 0.067 Uiso 1 1 calc R U . . .
H8G3 H 1.5493 0.9525 0.1387 0.067 Uiso 1 1 calc R U . . .
C8H C 1.3443(6) 0.8095(6) 0.0507(5) 0.0507(15) Uani 1 1 d . . . . .
H8H1 H 1.2724 0.8287 0.0445 0.076 Uiso 1 1 calc R U . . .
H8H2 H 1.3656 0.7479 0.04 0.076 Uiso 1 1 calc R U . . .
H8H3 H 1.3947 0.8617 0.0073 0.076 Uiso 1 1 calc R U . . .
C8I C 1.4033(4) 0.5772(3) 0.3195(4) 0.0316(10) Uani 1 1 d . . . . .
H8I1 H 1.4075 0.5749 0.261 0.038 Uiso 1 1 calc R U . . .
H8I2 H 1.4228 0.511 0.3573 0.038 Uiso 1 1 calc R U . . .
C12 C 1.0017(4) 0.8528(4) 0.6832(4) 0.0325(10) Uani 1 1 d . . . . .
H12A H 1.0285 0.9146 0.6341 0.049 Uiso 1 1 calc R U . . .
H12B H 0.9953 0.8592 0.74 0.049 Uiso 1 1 calc R U . . .
H12C H 0.9315 0.8386 0.6823 0.049 Uiso 1 1 calc R U . . .
C32 C 1.1924(4) 1.4714(4) 0.2578(4) 0.0326(10) Uani 1 1 d . . . . .
H32A H 1.1684 1.4758 0.317 0.049 Uiso 1 1 calc R U . . .
H32B H 1.2685 1.4873 0.2312 0.049 Uiso 1 1 calc R U . . .
H32C H 1.1813 1.4042 0.2632 0.049 Uiso 1 1 calc R U . . .
O1W O 1.0213(4) 1.3531(5) 0.0998(4) 0.0618(15) Uani 1 1 d . . . . .
O1 O 1.2345(3) 1.3850(3) 0.0769(3) 0.0317(7) Uani 1 1 d . . . . .
O2 O 0.9313(3) 1.3754(3) 0.3666(3) 0.0362(8) Uani 1 1 d . . . . .
O3 O 0.6976(2) 1.2506(2) 0.2570(3) 0.0268(6) Uani 1 1 d . . . . .
O4 O 1.0030(3) 1.2702(3) -0.0243(3) 0.0343(8) Uani 1 1 d . . . . .
O5 O 1.5531(3) 0.9884(3) 0.3033(3) 0.0352(8) Uani 1 1 d . . . . .
O6 O 1.2577(3) 0.9584(3) 0.5763(3) 0.0332(7) Uani 1 1 d . . . . .
O7 O 1.0367(2) 0.8465(2) 0.4709(2) 0.0258(6) Uani 1 1 d . . . . .
O8 O 1.3179(3) 0.8770(3) 0.1879(3) 0.0395(9) Uani 1 1 d . . . . .
O9 O 1.2963(2) 1.5250(3) -0.0731(3) 0.0287(7) Uani 1 1 d . . . . .
O10 O 1.2743(3) 1.5553(3) 0.0690(3) 0.0293(7) Uani 1 1 d . . . . .
O11 O 0.9885(3) 1.5509(3) 0.3275(3) 0.0309(7) Uani 1 1 d . . . . .
O12 O 0.7901(3) 1.5078(3) 0.3874(3) 0.0305(7) Uani 1 1 d . . . . .
O13 O 0.5585(2) 1.3817(2) 0.2843(2) 0.0252(6) Uani 1 1 d . . . . .
O14 O 0.5849(2) 1.3352(2) 0.1497(2) 0.0242(6) Uani 1 1 d . . . . .
O15 O 0.8683(3) 1.3488(3) -0.1128(3) 0.0314(7) Uani 1 1 d . . . . .
O16 O 1.0617(3) 1.4064(3) -0.1785(3) 0.0302(7) Uani 1 1 d . . . . .
O17 O 1.6952(3) 0.8614(3) 0.2691(3) 0.0339(8) Uani 1 1 d . . . . .
O18 O 1.6708(3) 0.9003(3) 0.4078(3) 0.0341(8) Uani 1 1 d . . . . .
O19 O 1.3866(3) 0.8792(3) 0.6701(3) 0.0348(8) Uani 1 1 d . . . . .
O20 O 1.1942(3) 0.8238(3) 0.7310(3) 0.0315(7) Uani 1 1 d . . . . .
O21 O 0.9602(2) 0.7094(2) 0.6220(2) 0.0261(6) Uani 1 1 d . . . . .
O22 O 0.9799(3) 0.6811(3) 0.4797(2) 0.0270(7) Uani 1 1 d . . . . .
O23 O 1.2671(3) 0.7015(3) 0.2179(3) 0.0339(8) Uani 1 1 d . . . . .
O25 O 1.4623(3) 0.7475(3) 0.1601(3) 0.0374(8) Uani 1 1 d . . . . .
P1 P 1.30225(8) 1.47270(9) 0.02622(9) 0.0272(2) Uani 1 1 d . . . . .
P2 P 0.90619(10) 1.46360(9) 0.39060(9) 0.0282(2) Uani 1 1 d . . . . .
P3 P 0.59205(8) 1.29311(7) 0.24921(8) 0.0226(2) Uani 1 1 d . . . . .
P4 P 0.98774(10) 1.31289(9) -0.11406(9) 0.0303(3) Uani 1 1 d . . . . .
P5 P 1.65936(9) 0.94732(8) 0.30857(10) 0.0306(3) Uani 1 1 d . . . . .
P6 P 1.26883(10) 0.91653(10) 0.66712(9) 0.0315(3) Uani 1 1 d . . . . .
P7 P 0.95880(8) 0.76504(8) 0.52133(8) 0.0239(2) Uani 1 1 d . . . . .
P8 P 1.34478(12) 0.79222(10) 0.15921(10) 0.0348(3) Uani 1 1 d . . . . .
Cl1 Cl 0.42998(17) 1.42741(13) 0.61109(14) 0.0592(4) Uani 1 1 d . . . . .
C1S C 0.5349(5) 0.7547(6) 0.8514(5) 0.0522(16) Uani 1 1 d . . . . .
C2S C 0.6199(7) 0.7349(10) 0.7797(9) 0.079(3) Uani 1 1 d . . . . .
H2S1 H 0.6274 0.6629 0.7933 0.094 Uiso 1 1 calc R U . . .
H2S2 H 0.6013 0.766 0.7228 0.094 Uiso 1 1 calc R U . . .
F1 F 0.5165(5) 0.8496(5) 0.8352(5) 0.091(2) Uani 1 1 d . . . . .
F2 F 0.5533(4) 0.7132(5) 0.9303(4) 0.0700(14) Uani 1 1 d . . . . .
F3 F 0.4423(5) 0.7179(7) 0.8640(4) 0.100(3) Uani 1 1 d . . . . .
O1S O 0.7178(4) 0.7737(7) 0.7716(5) 0.076(2) Uani 1 1 d . . . . .
H1S H 0.7285 0.829 0.7298 0.115 Uiso 1 1 calc R U . . .
F7 F 1.4822(12) 1.0985(10) 0.0497(11) 0.119(6) Uani 0.65 1 d . . P B 1
F8 F 1.4154(17) 1.1975(9) 0.1241(10) 0.131(6) Uani 0.65 1 d . . P B 1
F9 F 1.4488(7) 1.2474(6) -0.0196(7) 0.071(2) Uani 0.65 1 d . . P B 1
F7X F 1.5146(15) 1.1098(14) 0.0139(14) 0.046(4) Uiso 0.25 1 d . . P B 2
F8X F 1.4602(15) 1.1254(14) 0.1447(14) 0.058(4) Uiso 0.25 1 d . . P B 2
F9X F 1.466(2) 1.248(2) 0.021(2) 0.075(6) Uiso 0.25 1 d . . P B 2
O3S O 1.2583(11) 1.0716(8) 0.1465(8) 0.081(4) Uani 0.6 1 d . . P B 1
H3S H 1.2878 1.0169 0.1484 0.122 Uiso 0.6 1 calc R U P B 1
O3SA O 1.2589(17) 1.1757(16) 0.1207(16) 0.086(5) Uiso 0.4 1 d . . P B 2
C5S C 1.4209(13) 1.1650(9) 0.0551(9) 0.069(3) Uani 0.7 1 d . . P . .
C6S C 1.3132(13) 1.1472(8) 0.0670(9) 0.068(3) Uani 0.7 1 d . . P B .
H6S1 H 1.3106 1.1314 0.016 0.081 Uiso 0.7 1 calc R U P C 1
H6S2 H 1.2727 1.2096 0.0636 0.081 Uiso 0.7 1 calc R U P C 1
F10 F 0.4435(8) 1.1940(6) 0.8274(6) 0.084(2) Uani 0.75 1 d . . P . .
F11 F 0.4071(12) 1.0507(9) 0.8385(10) 0.130(5) Uani 0.75 1 d . . P . .
F12 F 0.5569(15) 1.0758(13) 0.8332(12) 0.161(7) Uani 0.75 1 d . . P . .
C7S C 0.466(2) 1.1197(9) 0.8016(14) 0.119(9) Uani 0.75 1 d . . P . .
C8S C 0.5131(11) 1.1522(10) 0.7050(10) 0.070(3) Uani 0.75 1 d . . P . .
H8S1 H 0.5702 1.2007 0.6849 0.084 Uiso 0.75 1 calc R U P . .
H8S2 H 0.5441 1.0953 0.6875 0.084 Uiso 0.75 1 calc R U P . .
O4S O 0.4289(11) 1.1960(10) 0.6667(11) 0.103(4) Uani 0.75 1 d . . P . .
H4S H 0.3719 1.1655 0.6992 0.155 Uiso 0.75 1 calc R U P . .
F13 F 0.7950(8) 1.4453(10) 0.7057(6) 0.113(4) Uani 0.8 1 d . . P . .
F14 F 0.6810(15) 1.5453(8) 0.6607(11) 0.159(7) Uani 0.8 1 d . . P . .
F15 F 0.6640(11) 1.4532(16) 0.8141(11) 0.190(9) Uani 0.8 1 d . . P . .
O5S O 0.6502(12) 1.387(2) 0.6431(13) 0.163(10) Uani 0.7 1 d . . P D 1
H5S H 0.7029 1.3511 0.6309 0.244 Uiso 0.7 1 calc R U P D 1
O5SA O 0.522(2) 1.4366(19) 0.754(2) 0.018(4) Uiso 0.1 1 d . . P D 2
C9S C 0.693(2) 1.4664(13) 0.7267(13) 0.120(8) Uani 0.8 1 d . . P D .
C10S C 0.6318(11) 1.3819(10) 0.7260(11) 0.076(3) Uani 0.8 1 d . . P . .
H10A H 0.6561 1.317 0.762 0.092 Uiso 0.8 1 calc R U P D 1
H10B H 0.5542 1.3884 0.7527 0.092 Uiso 0.8 1 calc R U P D 1
F16 F 0.9589(6) 0.9155(4) 0.1308(6) 0.0549(17) Uani 0.6 1 d . . P . .
F17 F 1.0956(9) 0.9164(7) 0.0259(11) 0.102(4) Uani 0.6 1 d . . P . .
F18 F 0.9767(9) 1.0304(5) 0.0060(7) 0.073(3) Uani 0.6 1 d . . P . .
O6S O 1.0135(7) 1.1010(5) 0.1252(6) 0.0501(18) Uani 0.6 1 d . . P . .
H6S H 1.0044 1.1526 0.0836 0.075 Uiso 0.6 1 calc R U P . .
C11S C 1.0286(10) 0.9771(7) 0.0630(9) 0.050(2) Uani 0.6 1 d . . P . .
C12S C 1.0809(12) 1.0406(7) 0.0913(10) 0.060(4) Uani 0.6 1 d . . P . .
H12D H 1.1162 0.9971 0.1364 0.072 Uiso 0.6 1 calc R U P . .
H12E H 1.137 1.0806 0.0391 0.072 Uiso 0.6 1 calc R U P . .
O7S O 0.7812(14) 1.2312(13) 0.6073(13) 0.180(7) Uani 1 1 d . . . . .
H7S H 0.7921 1.2132 0.564 0.27 Uiso 1 1 calc R U . . .
C13S C 0.9363(16) 1.1580(11) 0.6426(11) 0.122(7) Uani 1 1 d . . . . .
C14S C 0.8179(14) 1.1593(15) 0.6733(19) 0.139(8) Uani 1 1 d . . . . .
H14A H 0.79 1.0941 0.6858 0.166 Uiso 1 1 calc R U . . .
H14B H 0.7931 1.1736 0.7288 0.166 Uiso 1 1 calc R U . . .
F22 F 0.9699(11) 1.1387(14) 0.5639(8) 0.112(5) Uani 0.6 1 d . . P . .
F23 F 0.9674(15) 1.2462(7) 0.6335(11) 0.147(8) Uani 0.6 1 d . . P . .
F24 F 0.9744(11) 1.0991(9) 0.7037(8) 0.095(4) Uani 0.6 1 d . . P . .
Cl2 Cl 0.72845(18) 0.9705(2) 0.63712(17) 0.0769(7) Uani 1 1 d . . . E 1
F4 F 0.8332(7) 1.0169(4) 0.9112(6) 0.065(2) Uani 0.65 1 d . . P F 3
F5 F 0.9526(4) 0.9140(5) 0.8762(5) 0.0506(14) Uani 0.65 1 d . . P F 3
F6 F 0.8403(5) 0.8681(4) 1.0045(4) 0.0427(11) Uani 0.65 1 d . . P F 3
O2S O 0.7937(5) 0.7908(4) 0.8967(5) 0.0400(14) Uani 0.65 1 d . . P F 3
H2S H 0.7537 0.7722 0.8758 0.06 Uiso 0.65 1 calc R U P F 3
C3S C 0.8516(7) 0.9217(5) 0.9189(6) 0.0341(15) Uani 0.65 1 d . . P F 3
C4S C 0.7749(7) 0.8922(5) 0.8828(6) 0.0353(16) Uani 0.65 1 d . . P F 3
H4S1 H 0.7002 0.9031 0.9145 0.042 Uiso 0.65 1 calc R U P F 3
H4S2 H 0.7876 0.9317 0.8185 0.042 Uiso 0.65 1 calc R U P F 3
F1SX F 0.1625(7) 0.3505(6) 0.5011(7) 0.096(3) Uani 0.8 1 d D U P G 1
F2SX F 0.228(2) 0.2098(10) 0.4897(12) 0.305(16) Uani 0.8 1 d D U P G 1
F3SX F 0.3487(9) 0.3253(10) 0.4653(11) 0.130(5) Uani 0.8 1 d D U P G 1
C1SX C 0.222(3) 0.2526(13) 0.6187(16) 0.203(16) Uani 0.8 1 d D U P G 1
H1S1 H 0.1457 0.2334 0.648 0.243 Uiso 0.8 1 calc R U P G 1
H1S2 H 0.2665 0.196 0.6436 0.243 Uiso 0.8 1 calc R U P G 1
C2SX C 0.2471(14) 0.2794(7) 0.5179(10) 0.126(8) Uani 0.8 1 d D U P G 1
O1SX O 0.240(2) 0.3292(18) 0.6340(14) 0.242(18) Uani 0.8 1 d D U P G 1
H1SX H 0.2465 0.3798 0.5875 0.363 Uiso 0.8 1 calc R U P G 1
F1SY F 0.3945(9) 0.2138(8) 0.5106(8) 0.021(2) Uiso 0.2 1 d D U P H 2
F2SY F 0.234(3) 0.288(3) 0.451(2) 0.115(13) Uiso 0.2 1 d D U P H 2
F3SY F 0.313(3) 0.371(2) 0.522(4) 0.37(7) Uiso 0.2 1 d D U P H 2
C1SY C 0.1967(14) 0.2246(17) 0.6136(14) 0.026(4) Uiso 0.2 1 d D U P H 2
H1S3 H 0.2221 0.1681 0.6583 0.031 Uiso 0.2 1 calc R U P H 2
H1S4 H 0.1678 0.2756 0.6399 0.031 Uiso 0.2 1 calc R U P H 2
C2SY C 0.2935(18) 0.269(2) 0.527(4) 0.069(12) Uiso 0.2 1 d D U P H 2
O1SY O 0.112(3) 0.192(3) 0.591(3) 0.091(11) Uiso 0.2 1 d D U P H 2
H1SY H 0.1358 0.1879 0.5407 0.137 Uiso 0.2 1 calc R U P H 2

loop_
_atom_site_aniso_label
_atom_site_aniso_U_11
_atom_site_aniso_U_22
_atom_site_aniso_U_33
_atom_site_aniso_U_23
_atom_site_aniso_U_13
_atom_site_aniso_U_12
O1AA 0.045(4) 0.018(3) 0.059(5) 0.004(3) 0.014(3) 0.001(2)
O2AA 0.054(4) 0.048(4) 0.028(4) -0.006(3) 0.008(3) 0.003(3)
C6AA 0.026(3) 0.015(3) 0.036(5) 0.000(3) -0.009(3) 0.000(2)
N1AA 0.0202(14) 0.0324(17) 0.027(2) -0.0097(14) -0.0093(13) 0.0004(12)
N2AA 0.0194(13) 0.0253(15) 0.030(2) -0.0088(13) -0.0106(13) 0.0001(11)
C1AA 0.0294(19) 0.0267(18) 0.034(3) -0.0050(16) -0.0120(17) 0.0039(15)
C2AA 0.0192(16) 0.0295(19) 0.037(3) -0.0067(17) -0.0081(15) 0.0026(13)
C3AA 0.0230(17) 0.0252(18) 0.047(3) -0.0082(17) -0.0158(18) 0.0041(14)
C4AA 0.0202(16) 0.0233(18) 0.058(3) -0.0102(18) -0.0144(18) 0.0031(13)
C5AA 0.0187(15) 0.0256(17) 0.040(3) -0.0077(16) -0.0131(16) 0.0006(13)
C6AX 0.0212(17) 0.0220(17) 0.059(3) -0.0113(18) -0.0164(19) 0.0021(13)
C1A 0.0254(18) 0.032(2) 0.031(3) -0.0122(17) -0.0142(18) -0.0010(15)
C1B 0.0282(19) 0.0282(18) 0.029(3) -0.0114(16) -0.0120(17) -0.0029(15)
C1C 0.0229(17) 0.0240(17) 0.032(3) -0.0115(16) -0.0107(16) -0.0014(13)
C1D 0.0221(17) 0.0245(17) 0.030(2) -0.0100(15) -0.0116(16) -0.0005(13)
C1E 0.0207(17) 0.0266(18) 0.028(2) -0.0068(15) -0.0096(16) -0.0027(13)
C1F 0.0185(16) 0.0312(19) 0.029(2) -0.0112(16) -0.0122(16) 0.0002(14)
C1G 0.025(2) 0.048(3) 0.047(3) -0.018(2) -0.020(2) 0.0066(18)
C1H 0.0207(17) 0.0273(18) 0.029(2) -0.0046(16) -0.0077(16) -0.0027(14)
C2A 0.0224(17) 0.0271(18) 0.028(2) -0.0118(15) -0.0084(15) 0.0026(14)
C2B 0.0187(16) 0.0247(17) 0.027(2) -0.0105(15) -0.0051(14) 0.0000(13)
C2C 0.0192(16) 0.0257(17) 0.028(2) -0.0104(15) -0.0084(15) 0.0030(13)
C2D 0.0194(16) 0.0229(17) 0.032(2) -0.0105(15) -0.0090(15) 0.0020(13)
C2E 0.0205(16) 0.0249(17) 0.032(3) -0.0128(15) -0.0064(15) 0.0004(13)
C2F 0.0226(17) 0.0295(19) 0.031(3) -0.0167(17) -0.0094(16) 0.0023(14)
C2G 0.030(2) 0.035(2) 0.028(3) -0.0077(17) -0.0066(17) -0.0068(16)
C2H 0.045(3) 0.043(3) 0.033(3) -0.016(2) -0.016(2) -0.007(2)
C2I 0.0253(18) 0.0266(18) 0.035(3) -0.0153(17) -0.0091(17) 0.0012(14)
C3A 0.0218(17) 0.0312(19) 0.026(2) -0.0087(16) -0.0097(16) -0.0040(14)
C3B 0.0241(18) 0.032(2) 0.022(2) -0.0105(16) -0.0080(16) -0.0037(15)
C3C 0.0218(17) 0.0301(19) 0.019(2) -0.0032(14) -0.0104(15) -0.0024(14)
C3D 0.0217(17) 0.0243(17) 0.029(2) -0.0046(15) -0.0140(16) -0.0008(13)
C3E 0.0150(15) 0.0276(18) 0.027(2) -0.0067(15) -0.0108(14) 0.0001(13)
C3F 0.0155(15) 0.0283(18) 0.025(2) -0.0066(15) -0.0070(14) -0.0029(13)
C3G 0.037(2) 0.029(2) 0.031(3) -0.0105(17) -0.0050(19) -0.0079(17)
C3H 0.0216(17) 0.0267(18) 0.029(2) -0.0044(15) -0.0041(15) -0.0050(14)
C3I 0.0179(16) 0.0239(17) 0.036(3) -0.0091(15) -0.0099(16) 0.0022(13)
C4A 0.0222(17) 0.0298(19) 0.022(2) -0.0027(15) -0.0068(15) 0.0022(14)
C4B 0.0159(15) 0.0316(19) 0.019(2) -0.0043(15) -0.0076(14) 0.0028(13)
C4C 0.0200(16) 0.0249(17) 0.024(2) -0.0051(14) -0.0082(15) -0.0006(13)
C4D 0.0176(16) 0.0270(18) 0.024(2) -0.0027(14) -0.0098(14) -0.0011(13)
C4E 0.0211(17) 0.0280(18) 0.018(2) -0.0030(14) -0.0078(14) -0.0037(13)
C4F 0.0211(17) 0.033(2) 0.016(2) -0.0053(15) -0.0041(14) -0.0041(14)
C4G 0.029(2) 0.042(2) 0.029(3) -0.0130(19) -0.0090(18) 0.0073(18)
C4H 0.045(3) 0.056(3) 0.045(4) -0.031(3) -0.001(2) -0.009(2)
C4I 0.0222(17) 0.035(2) 0.019(2) -0.0014(15) -0.0097(15) -0.0061(15)
C5A 0.0228(18) 0.032(2) 0.038(3) -0.0045(18) -0.0171(18) -0.0019(15)
C5B 0.0216(18) 0.029(2) 0.037(3) -0.0030(17) -0.0153(18) -0.0020(15)
C5C 0.0190(17) 0.0267(19) 0.039(3) -0.0004(17) -0.0135(17) -0.0005(14)
C5D 0.0190(17) 0.0294(19) 0.032(3) -0.0033(16) -0.0132(16) 0.0008(14)
C5E 0.0215(18) 0.034(2) 0.034(3) -0.0026(17) -0.0174(18) -0.0024(15)
C5F 0.0223(18) 0.034(2) 0.036(3) -0.0051(18) -0.0194(18) -0.0012(15)
C5G 0.031(2) 0.035(2) 0.048(3) -0.010(2) -0.013(2) -0.0067(18)
C5H 0.0215(18) 0.0217(18) 0.045(3) -0.0009(17) -0.0114(18) 0.0037(14)
C5I 0.030(2) 0.030(2) 0.061(4) -0.002(2) -0.014(2) -0.0078(18)
C6A 0.0212(17) 0.0317(19) 0.025(2) -0.0071(16) -0.0099(16) -0.0033(14)
C6B 0.0260(19) 0.0299(19) 0.026(2) -0.0054(16) -0.0135(17) -0.0029(15)
C6C 0.0178(16) 0.033(2) 0.024(2) -0.0015(15) -0.0087(15) -0.0018(14)
C6D 0.0211(17) 0.0262(18) 0.026(2) -0.0005(15) -0.0099(15) -0.0008(14)
C6E 0.0217(17) 0.0249(17) 0.023(2) 0.0011(14) -0.0102(15) -0.0035(13)
C6F 0.0185(16) 0.0291(18) 0.023(2) -0.0037(15) -0.0099(15) -0.0022(13)
C6G 0.054(3) 0.054(3) 0.057(5) -0.034(3) -0.012(3) -0.008(3)
C6H 0.0234(18) 0.035(2) 0.029(2) 0.0015(17) -0.0156(17) -0.0026(15)
C7A 0.032(2) 0.0238(18) 0.030(3) -0.0103(16) -0.0159(18) -0.0017(15)
C7B 0.0266(19) 0.0236(18) 0.035(3) -0.0102(16) -0.0132(18) -0.0002(14)
C7C 0.0287(19) 0.0228(17) 0.031(3) -0.0069(15) -0.0131(17) -0.0036(14)
C7D 0.028(2) 0.0192(17) 0.036(3) -0.0063(16) -0.0094(18) -0.0013(14)
C7E 0.032(2) 0.0218(18) 0.038(3) -0.0125(17) -0.0100(19) 0.0010(15)
C7F 0.034(2) 0.0263(19) 0.034(3) -0.0114(17) -0.0139(19) -0.0009(16)
C7G 0.038(2) 0.031(2) 0.031(3) -0.0093(18) -0.019(2) 0.0003(17)
C7H 0.0178(17) 0.045(3) 0.043(3) -0.011(2) -0.0145(18) 0.0013(16)
C7I 0.0278(19) 0.0222(18) 0.033(3) -0.0019(16) -0.0121(18) -0.0058(14)
C8A 0.030(2) 0.0245(19) 0.035(3) -0.0054(17) -0.0032(18) 0.0028(15)
C8B 0.033(2) 0.026(2) 0.035(3) -0.0092(17) -0.0048(19) 0.0026(16)
C8C 0.028(2) 0.0231(18) 0.039(3) -0.0104(17) -0.0074(18) 0.0043(15)
C8D 0.027(2) 0.0201(18) 0.042(3) -0.0041(17) -0.0030(18) 0.0055(15)
C8E 0.0196(17) 0.0208(17) 0.041(3) -0.0061(17) -0.0058(17) 0.0052(13)
C8F 0.0244(19) 0.0216(17) 0.038(3) -0.0063(17) -0.0039(17) 0.0018(14)
C8G 0.047(3) 0.037(3) 0.036(3) -0.002(2) -0.004(2) -0.005(2)
C8H 0.058(4) 0.059(4) 0.033(4) -0.015(3) -0.011(3) -0.005(3)
C8I 0.034(2) 0.0246(19) 0.037(3) -0.0152(17) -0.0063(19) 0.0014(16)
C12 0.0235(19) 0.038(2) 0.040(3) -0.018(2) -0.0098(18) 0.0026(16)
C32 0.032(2) 0.038(2) 0.034(3) -0.0131(19) -0.020(2) 0.0049(18)
O1W 0.040(2) 0.101(4) 0.040(3) -0.018(3) -0.0077(19) -0.019(2)
O1 0.0315(16) 0.0283(15) 0.033(2) -0.0047(13) -0.0140(14) -0.0027(12)
O2 0.0356(17) 0.0390(18) 0.048(3) -0.0240(17) -0.0217(17) 0.0049(14)
O3 0.0154(12) 0.0306(15) 0.037(2) -0.0129(13) -0.0117(12) 0.0039(10)
O4 0.0364(18) 0.0300(16) 0.032(2) -0.0062(13) -0.0094(15) 0.0000(13)
O5 0.0248(15) 0.0279(15) 0.050(2) -0.0085(15) -0.0166(15) 0.0045(12)
O6 0.0342(17) 0.0328(16) 0.034(2) -0.0084(14) -0.0166(15) -0.0014(13)
O7 0.0207(12) 0.0286(14) 0.0300(18) -0.0087(12) -0.0116(12) -0.0017(10)
O8 0.042(2) 0.0298(17) 0.048(3) -0.0157(16) -0.0144(18) 0.0035(14)
O9 0.0175(13) 0.0373(16) 0.0291(19) -0.0070(13) -0.0103(12) 0.0004(11)
O10 0.0188(13) 0.0373(17) 0.034(2) -0.0128(14) -0.0111(12) 0.0005(11)
O11 0.0314(16) 0.0379(17) 0.030(2) -0.0146(14) -0.0140(14) -0.0029(13)
O12 0.0319(16) 0.0360(17) 0.029(2) -0.0168(14) -0.0091(13) -0.0023(12)
O13 0.0185(12) 0.0257(14) 0.0282(18) -0.0076(11) -0.0047(11) -0.0010(10)
O14 0.0160(12) 0.0288(14) 0.0254(17) -0.0046(11) -0.0070(11) -0.0056(10)
O15 0.0312(16) 0.0391(18) 0.026(2) -0.0123(14) -0.0075(13) -0.0067(13)
O16 0.0322(16) 0.0353(17) 0.0224(19) -0.0092(13) -0.0067(13) -0.0045(13)
O17 0.0228(14) 0.0246(14) 0.043(2) -0.0052(14) -0.0041(14) 0.0004(11)
O18 0.0218(14) 0.0285(15) 0.045(2) -0.0032(14) -0.0120(14) -0.0015(11)
O19 0.0277(15) 0.046(2) 0.037(2) -0.0145(15) -0.0163(15) -0.0063(14)
O20 0.0290(15) 0.0409(18) 0.027(2) -0.0112(14) -0.0116(13) -0.0051(13)
O21 0.0168(12) 0.0329(15) 0.0266(18) -0.0060(12) -0.0083(11) -0.0036(10)
O22 0.0209(13) 0.0323(15) 0.0297(18) -0.0084(12) -0.0120(12) -0.0041(11)
O23 0.0427(19) 0.0332(17) 0.029(2) -0.0156(14) -0.0084(15) -0.0020(14)
O25 0.0411(19) 0.0352(18) 0.034(2) -0.0137(15) -0.0085(16) 0.0024(14)
P1 0.0186(4) 0.0332(5) 0.0296(6) -0.0078(4) -0.0125(4) 0.0026(4)
P2 0.0323(5) 0.0295(5) 0.0300(7) -0.0139(4) -0.0147(5) -0.0004(4)
P3 0.0153(4) 0.0236(4) 0.0275(6) -0.0060(4) -0.0083(4) -0.0005(3)
P4 0.0316(6) 0.0322(5) 0.0269(7) -0.0124(5) -0.0052(5) -0.0023(4)
P5 0.0195(5) 0.0224(5) 0.0422(8) -0.0034(4) -0.0089(4) -0.0006(4)
P6 0.0301(5) 0.0370(6) 0.0318(7) -0.0127(5) -0.0132(5) -0.0045(4)
P7 0.0180(4) 0.0269(5) 0.0275(6) -0.0059(4) -0.0119(4) -0.0017(3)
P8 0.0410(7) 0.0314(6) 0.0312(8) -0.0108(5) -0.0107(5) 0.0012(5)
Cl1 0.0712(10) 0.0476(8) 0.0503(10) -0.0160(7) -0.0150(8) 0.0166(7)
C1S 0.039(3) 0.062(4) 0.052(4) -0.009(3) -0.020(3) -0.008(3)
C2S 0.048(4) 0.118(8) 0.093(8) -0.069(7) -0.008(4) -0.015(4)
F1 0.079(4) 0.070(3) 0.085(5) -0.015(3) 0.008(3) 0.013(3)
F2 0.053(2) 0.091(4) 0.056(3) -0.012(2) -0.022(2) 0.005(2)
F3 0.055(3) 0.162(7) 0.068(4) -0.012(4) -0.017(3) -0.045(4)
O1S 0.032(2) 0.140(6) 0.064(4) -0.049(4) -0.007(2) -0.006(3)
F7 0.110(9) 0.094(8) 0.104(11) -0.017(7) -0.009(7) 0.056(7)
F8 0.242(18) 0.085(7) 0.103(10) -0.023(6) -0.116(12) 0.003(9)
F9 0.072(5) 0.056(4) 0.072(6) -0.012(4) -0.022(4) 0.012(3)
O3S 0.116(9) 0.053(5) 0.046(6) -0.013(4) -0.002(5) 0.031(5)
C5S 0.097(9) 0.050(5) 0.053(7) -0.010(5) -0.026(6) 0.014(6)
C6S 0.108(10) 0.038(4) 0.045(7) -0.011(4) -0.012(6) 0.000(5)
F10 0.123(7) 0.059(4) 0.079(6) -0.033(4) -0.035(5) 0.008(4)
F11 0.138(10) 0.089(7) 0.143(12) -0.013(7) -0.041(8) -0.024(7)
F12 0.204(15) 0.184(14) 0.163(14) -0.105(12) -0.134(13) 0.110(12)
C7S 0.25(3) 0.044(6) 0.097(13) -0.015(6) -0.110(16) -0.010(10)
C8S 0.071(7) 0.067(7) 0.078(9) -0.032(6) -0.026(6) 0.007(5)
O4S 0.098(8) 0.101(9) 0.139(13) -0.054(8) -0.064(8) 0.016(6)
F13 0.097(6) 0.186(11) 0.066(6) -0.034(6) -0.047(5) -0.014(7)
F14 0.245(16) 0.084(6) 0.196(14) -0.010(7) -0.179(14) -0.004(8)
F15 0.136(9) 0.39(2) 0.172(12) -0.210(15) -0.131(10) 0.144(12)
O5S 0.074(8) 0.34(3) 0.117(14) -0.129(17) -0.013(8) -0.043(13)
C9S 0.21(2) 0.108(11) 0.108(13) -0.071(10) -0.132(15) 0.093(13)
C10S 0.070(6) 0.077(7) 0.090(10) -0.035(7) -0.027(6) -0.005(5)
F16 0.061(4) 0.031(3) 0.069(5) -0.006(3) -0.023(3) -0.014(2)
F17 0.075(6) 0.053(5) 0.163(13) -0.032(6) -0.028(7) 0.011(4)
F18 0.111(7) 0.042(3) 0.082(6) -0.004(3) -0.067(6) -0.016(4)
O6S 0.070(5) 0.025(3) 0.042(4) 0.005(3) -0.014(3) -0.014(3)
C11S 0.059(6) 0.033(4) 0.055(7) -0.007(4) -0.022(5) -0.005(4)
C12S 0.094(9) 0.022(4) 0.073(8) -0.001(4) -0.054(7) -0.011(4)
O7S 0.147(12) 0.149(12) 0.205(18) -0.019(12) -0.026(11) -0.072(10)
C13S 0.171(15) 0.087(8) 0.106(11) 0.020(7) -0.089(11) -0.049(9)
C14S 0.109(11) 0.117(12) 0.25(3) -0.098(16) -0.097(15) 0.015(9)
F22 0.096(8) 0.193(15) 0.054(7) -0.046(8) -0.026(6) -0.011(9)
F23 0.235(17) 0.048(5) 0.179(14) 0.041(6) -0.172(14) -0.057(7)
F24 0.123(9) 0.092(7) 0.070(7) -0.003(5) -0.068(7) 0.018(6)
Cl2 0.0614(11) 0.1137(19) 0.0556(13) -0.0308(12) -0.0080(9) -0.0230(11)
F4 0.106(6) 0.032(3) 0.082(6) -0.027(3) -0.056(5) 0.010(3)
F5 0.035(2) 0.071(4) 0.047(4) -0.026(3) -0.003(2) -0.017(2)
F6 0.049(3) 0.049(3) 0.027(3) -0.006(2) -0.021(2) 0.009(2)
O2S 0.056(3) 0.021(2) 0.043(4) 0.001(2) -0.029(3) -0.004(2)
C3S 0.045(4) 0.025(3) 0.032(4) -0.006(3) -0.017(3) 0.001(3)
C4S 0.046(4) 0.024(3) 0.036(4) -0.003(3) -0.023(3) 0.001(3)
F1SX 0.088(5) 0.077(5) 0.113(7) -0.008(5) -0.043(5) -0.014(4)
F2SX 0.62(4) 0.101(8) 0.183(17) -0.096(10) 0.02(2) -0.153(16)
F3SX 0.099(7) 0.137(9) 0.186(14) -0.121(10) -0.009(7) 0.005(6)
C1SX 0.35(4) 0.045(8) 0.13(2) -0.021(10) 0.01(2) 0.044(15)
C2SX 0.30(3) 0.029(4) 0.082(10) -0.028(5) -0.111(14) 0.039(8)
O1SX 0.21(2) 0.18(2) 0.150(19) 0.031(15) 0.063(16) 0.075(17)

loop_
_atom_type_symbol
_atom_type_description
_atom_type_scat_dispersion_real
_atom_type_scat_dispersion_imag
_atom_type_scat_source
C C 0.003 0.0016 'International Tables Vol C Tables 4.2.6.8 and 6.1.1.4'
O O 0.0105 0.0059 'International Tables Vol C Tables 4.2.6.8 and 6.1.1.4'
P P 0.1001 0.0923 'International Tables Vol C Tables 4.2.6.8 and 6.1.1.4'
Cl Cl 0.1456 0.155 'International Tables Vol C Tables 4.2.6.8 and 6.1.1.4'
N N 0.0059 0.0032 'International Tables Vol C Tables 4.2.6.8 and 6.1.1.4'
F F 0.017 0.01 'International Tables Vol C Tables 4.2.6.8 and 6.1.1.4'
H H 0 0 'International Tables Vol C Tables 4.2.6.8 and 6.1.1.4'

loop_
_geom_angle_atom_site_label_1
_geom_angle_atom_site_label_2
_geom_angle_atom_site_label_3
_geom_angle
C6AA O1AA H1AA 109.5
O2AA C6AA O1AA 125.9(10)
O2AA C6AA C6AX 123.1(6)
O1AA C6AA C6AX 111.0(8)
C6BB O2BB H2BB 109.5
O1BB C6BB O2BB 122.3(19)
O1BB C6BB C6AX 127.4(18)
O2BB C6BB C6AX 110.3(17)
C1AA N1AA C2AA 111.2(4)
C1AA N1AA H1A1 109.4
C2AA N1AA H1A1 109.4
C1AA N1AA H1A2 109.4
C2AA N1AA H1A2 109.4
H1A1 N1AA H1A2 108
C6AX N2AA H2A1 109.5
C6AX N2AA H2A2 109.5
H2A1 N2AA H2A2 109.5
C6AX N2AA H2A3 109.5
H2A1 N2AA H2A3 109.5
H2A2 N2AA H2A3 109.5
N1AA C1AA H1X1 109.5
N1AA C1AA H1X2 109.5
H1X1 C1AA H1X2 109.5
N1AA C1AA H1X3 109.5
H1X1 C1AA H1X3 109.5
H1X2 C1AA H1X3 109.5
N1AA C2AA C3AA 111.7(4)
N1AA C2AA H2X1 109.3
C3AA C2AA H2X1 109.3
N1AA C2AA H2X2 109.3
C3AA C2AA H2X2 109.3
H2X1 C2AA H2X2 107.9
C2AA C3AA C4AA 113.2(4)
C2AA C3AA H3A1 108.9
C4AA C3AA H3A1 108.9
C2AA C3AA H3A2 108.9
C4AA C3AA H3A2 108.9
H3A1 C3AA H3A2 107.7
C5AA C4AA C3AA 111.7(4)
C5AA C4AA H4A1 109.3
C3AA C4AA H4A1 109.3
C5AA C4AA H4A2 109.3
C3AA C4AA H4A2 109.3
H4A1 C4AA H4A2 107.9
C4AA C5AA C6AX 113.4(3)
C4AA C5AA H5A1 108.9
C6AX C5AA H5A1 108.9
C4AA C5AA H5A2 108.9
C6AX C5AA H5A2 108.9
H5A1 C5AA H5A2 107.7
C6BB C6AX N2AA 118.6(8)
C6BB C6AX C5AA 116.8(8)
N2AA C6AX C5AA 110.1(3)
N2AA C6AX C6AA 104.1(4)
C5AA C6AX C6AA 107.9(5)
N2AA C6AX H6AX 111.5
C5AA C6AX H6AX 111.5
C6AA C6AX H6AX 111.5
C1F C1A C1B 115.9(4)
C1F C1A C32 122.2(5)
C1B C1A C32 121.8(5)
O11 C1B C1C 118.5(4)
O11 C1B C1A 118.8(4)
C1C C1B C1A 122.5(5)
C1D C1C C1B 118.7(4)
C1D C1C C2I 119.2(4)
C1B C1C C2I 122.1(5)
C1C C1D C1E 121.4(4)
C1C C1D H1D 119.3
C1E C1D H1D 119.3
C1F C1E C1D 117.4(5)
C1F C1E C1H 122.5(4)
C1D C1E C1H 120.0(4)
C1A C1F C1E 124.1(4)
C1A C1F O10 117.5(4)
C1E C1F O10 118.2(4)
P1 C1G H1G1 109.5
P1 C1G H1G2 109.5
H1G1 C1G H1G2 109.5
P1 C1G H1G3 109.5
H1G1 C1G H1G3 109.5
H1G2 C1G H1G3 109.5
C4C C1H C1E 110.6(4)
C4C C1H H1H1 109.5
C1E C1H H1H1 109.5
C4C C1H H1H2 109.5
C1E C1H H1H2 109.5
H1H1 C1H H1H2 108.1
C2B C2A C2F 115.9(4)
C2B C2A C2G 122.4(4)
C2F C2A C2G 121.6(4)
C2C C2B C2A 123.5(4)
C2C C2B O13 118.4(4)
C2A C2B O13 118.1(4)
C2B C2C C2D 118.6(4)
C2B C2C C3I 121.5(4)
C2D C2C C3I 119.8(4)
C2C C2D C2E 120.7(4)
C2C C2D H2D 119.6
C2E C2D H2D 119.6
C2D C2E C2F 118.1(4)
C2D C2E C2I 120.0(4)
C2F C2E C2I 121.8(4)
O12 C2F C2E 118.8(4)
O12 C2F C2A 118.1(4)
C2E C2F C2A 123.0(4)
C2A C2G H2G1 109.5
C2A C2G H2G2 109.5
H2G1 C2G H2G2 109.5
C2A C2G H2G3 109.5
H2G1 C2G H2G3 109.5
H2G2 C2G H2G3 109.5
P2 C2H H2H1 109.5
P2 C2H H2H2 109.5
H2H1 C2H H2H2 109.5
P2 C2H H2H3 109.5
H2H1 C2H H2H3 109.5
H2H2 C2H H2H3 109.5
C2E C2I C1C 110.7(4)
C2E C2I H2I1 109.5
C1C C2I H2I1 109.5
C2E C2I H2I2 109.5
C1C C2I H2I2 109.5
H2I1 C2I H2I2 108.1
C3B C3A C3F 115.7(4)
C3B C3A C3G 121.0(5)
C3F C3A C3G 123.3(4)
C3C C3B C3A 124.5(5)
C3C C3B O15 118.6(4)
C3A C3B O15 116.7(4)
C3B C3C C3D 116.9(4)
C3B C3C C4I 123.0(5)
C3D C3C C4I 120.1(4)
C3C C3D C3E 122.0(4)
C3C C3D H3D 119
C3E C3D H3D 119
C3F C3E C3D 117.6(4)
C3F C3E C3I 122.2(4)
C3D C3E C3I 120.1(4)
C3E C3F C3A 123.2(4)
C3E C3F O14 118.2(4)
C3A C3F O14 118.4(4)
C3A C3G H3G1 109.5
C3A C3G H3G2 109.5
H3G1 C3G H3G2 109.5
C3A C3G H3G3 109.5
H3G1 C3G H3G3 109.5
H3G2 C3G H3G3 109.5
P3 C3H H3H1 109.5
P3 C3H H3H2 109.5
H3H1 C3H H3H2 109.5
P3 C3H H3H3 109.5
H3H1 C3H H3H3 109.5
H3H2 C3H H3H3 109.5
C3E C3I C2C 111.1(3)
C3E C3I H3I1 109.4
C2C C3I H3I1 109.4
C3E C3I H3I2 109.4
C2C C3I H3I2 109.4
H3I1 C3I H3I2 108
C4B C4A C4F 115.6(4)
C4B C4A C4G 122.7(4)
C4F C4A C4G 121.7(5)
C4A C4B C4C 123.9(4)
C4A C4B O9 118.3(4)
C4C C4B O9 117.7(4)
C4B C4C C4D 116.9(4)
C4B C4C C1H 121.2(4)
C4D C4C C1H 121.9(4)
C4E C4D C4C 122.2(4)
C4E C4D H4D 118.9
C4C C4D H4D 118.9
C4F C4E C4D 117.2(4)
C4F C4E C4I 121.7(4)
C4D C4E C4I 121.1(4)
C4E C4F C4A 124.2(4)
C4E C4F O16 118.1(4)
C4A C4F O16 117.6(4)
C4A C4G H4G1 109.5
C4A C4G H4G2 109.5
H4G1 C4G H4G2 109.5
C4A C4G H4G3 109.5
H4G1 C4G H4G3 109.5
H4G2 C4G H4G3 109.5
P4 C4H H4H1 109.5
P4 C4H H4H2 109.5
H4H1 C4H H4H2 109.5
P4 C4H H4H3 109.5
H4H1 C4H H4H3 109.5
H4H2 C4H H4H3 109.5
C3C C4I C4E 110.7(4)
C3C C4I H4I1 109.5
C4E C4I H4I1 109.5
C3C C4I H4I2 109.5
C4E C4I H4I2 109.5
H4I1 C4I H4I2 108.1
C5B C5A C5F 116.0(5)
C5B C5A C5G 122.5(5)
C5F C5A C5G 121.5(5)
C5A C5B O18 118.3(4)
C5A C5B C5C 123.4(5)
O18 C5B C5C 118.1(5)
C5D C5C C5B 117.5(5)
C5D C5C C5H 120.3(4)
C5B C5C C5H 122.1(4)
C5E C5D C5C 121.9(5)
C5E C5D H5D 119.1
C5C C5D H5D 119.1
C5D C5E C5F 118.5(5)
C5D C5E C6H 120.1(4)
C5F C5E C6H 121.4(5)
O19 C5F C5E 120.0(5)
O19 C5F C5A 117.2(5)
C5E C5F C5A 122.7(5)
C5A C5G H5G1 109.5
C5A C5G H5G2 109.5
H5G1 C5G H5G2 109.5
C5A C5G H5G3 109.5
H5G1 C5G H5G3 109.5
H5G2 C5G H5G3 109.5
C5C C5H C8E 110.4(4)
C5C C5H H5H1 109.6
C8E C5H H5H1 109.6
C5C C5H H5H2 109.6
C8E C5H H5H2 109.6
H5H1 C5H H5H2 108.1
P5 C5I H5I1 109.5
P5 C5I H5I2 109.5
H5I1 C5I H5I2 109.5
P5 C5I H5I3 109.5
H5I1 C5I H5I3 109.5
H5I2 C5I H5I3 109.5
C6F C6A C6B 114.6(4)
C6F C6A C12 123.3(4)
C6B C6A C12 122.1(4)
C6C C6B C6A 123.7(4)
C6C C6B O20 119.7(4)
C6A C6B O20 116.5(4)
C6B C6C C6D 118.4(4)
C6B C6C C6H 120.0(5)
C6D C6C C6H 121.7(4)
C6C C6D C6E 121.3(4)
C6C C6D H6D 119.3
C6E C6D H6D 119.3
C6F C6E C6D 117.5(4)
C6F C6E C7I 121.7(4)
C6D C6E C7I 120.8(4)
C6E C6F C6A 124.6(4)
C6E C6F O21 118.4(4)
C6A C6F O21 117.0(4)
P6 C6G H6G1 109.5
P6 C6G H6G2 109.5
H6G1 C6G H6G2 109.5
P6 C6G H6G3 109.5
H6G1 C6G H6G3 109.5
H6G2 C6G H6G3 109.5
C6C C6H C5E 110.4(4)
C6C C6H H6H1 109.6
C5E C6H H6H1 109.6
C6C C6H H6H2 109.6
C5E C6H H6H2 109.6
H6H1 C6H H6H2 108.1
C7B C7A C7F 116.1(4)
C7B C7A C7G 121.7(5)
C7F C7A C7G 122.2(5)
C7A C7B C7C 123.6(5)
C7A C7B O22 117.8(4)
C7C C7B O22 118.6(5)
C7D C7C C7B 116.8(5)
C7D C7C C7I 120.5(4)
C7B C7C C7I 122.6(4)
C7E C7D C7C 122.7(5)
C7E C7D H7D 118.6
C7C C7D H7D 118.6
C7D C7E C7F 117.8(5)
C7D C7E C8I 121.5(5)
C7F C7E C8I 120.7(5)
C7A C7F C7E 122.9(5)
C7A C7F O23 118.1(4)
C7E C7F O23 118.9(5)
C7A C7G H7G1 109.5
C7A C7G H7G2 109.5
H7G1 C7G H7G2 109.5
C7A C7G H7G3 109.5
H7G1 C7G H7G3 109.5
H7G2 C7G H7G3 109.5
P7 C7H H7H1 109.5
P7 C7H H7H2 109.5
H7H1 C7H H7H2 109.5
P7 C7H H7H3 109.5
H7H1 C7H H7H3 109.5
H7H2 C7H H7H3 109.5
C7C C7I C6E 111.2(3)
C7C C7I H7I1 109.4
C6E C7I H7I1 109.4
C7C C7I H7I2 109.4
C6E C7I H7I2 109.4
H7I1 C7I H7I2 108
C8B C8A C8F 116.4(5)
C8B C8A C8G 121.5(6)
C8F C8A C8G 122.1(5)
C8A C8B C8C 122.8(6)
C8A C8B O25 118.2(5)
C8C C8B O25 118.8(5)
C8D C8C C8B 118.4(5)
C8D C8C C8I 120.7(5)
C8B C8C C8I 120.9(5)
C8C C8D C8E 121.8(5)
C8C C8D H8D 119.1
C8E C8D H8D 119.1
C8D C8E C8F 117.1(5)
C8D C8E C5H 121.3(5)
C8F C8E C5H 121.6(4)
C8A C8F C8E 123.4(5)
C8A C8F O17 117.6(4)
C8E C8F O17 118.8(5)
C8A C8G H8G1 109.5
C8A C8G H8G2 109.5
H8G1 C8G H8G2 109.5
C8A C8G H8G3 109.5
H8G1 C8G H8G3 109.5
H8G2 C8G H8G3 109.5
P8 C8H H8H1 109.5
P8 C8H H8H2 109.5
H8H1 C8H H8H2 109.5
P8 C8H H8H3 109.5
H8H1 C8H H8H3 109.5
H8H2 C8H H8H3 109.5
C7E C8I C8C 110.5(4)
C7E C8I H8I1 109.5
C8C C8I H8I1 109.5
C7E C8I H8I2 109.5
C8C C8I H8I2 109.5
H8I1 C8I H8I2 108.1
C6A C12 H12A 109.5
C6A C12 H12B 109.5
H12A C12 H12B 109.5
C6A C12 H12C 109.5
H12A C12 H12C 109.5
H12B C12 H12C 109.5
C1A C32 H32A 109.5
C1A C32 H32B 109.5
H32A C32 H32B 109.5
C1A C32 H32C 109.5
H32A C32 H32C 109.5
H32B C32 H32C 109.5
C4B O9 P1 120.5(3)
C1F O10 P1 122.5(3)
C1B O11 P2 123.7(3)
C2F O12 P2 121.4(3)
C2B O13 P3 121.5(3)
C3F O14 P3 124.3(3)
C3B O15 P4 122.1(3)
C4F O16 P4 120.1(3)
C8F O17 P5 119.3(3)
C5B O18 P5 122.3(3)
C5F O19 P6 120.4(3)
C6B O20 P6 119.1(3)
C6F O21 P7 118.5(3)
C7B O22 P7 119.4(3)
C7F O23 P8 123.8(3)
C8B O25 P8 121.5(4)
O1 P1 O9 113.0(2)
O1 P1 O10 113.8(2)
O9 P1 O10 106.3(2)
O1 P1 C1G 118.2(3)
O9 P1 C1G 102.6(3)
O10 P1 C1G 101.5(2)
O2 P2 O12 113.4(2)
O2 P2 O11 112.6(2)
O12 P2 O11 106.8(2)
O2 P2 C2H 118.7(3)
O12 P2 C2H 102.0(3)
O11 P2 C2H 101.9(2)
O3 P3 O14 113.2(2)
O3 P3 O13 113.16(19)
O14 P3 O13 106.03(19)
O3 P3 C3H 117.9(2)
O14 P3 C3H 101.9(2)
O13 P3 C3H 103.3(2)
O4 P4 O15 112.9(2)
O4 P4 O16 112.8(2)
O15 P4 O16 106.2(2)
O4 P4 C4H 117.9(3)
O15 P4 C4H 103.3(3)
O16 P4 C4H 102.3(3)
O5 P5 O17 113.4(2)
O5 P5 O18 114.3(2)
O17 P5 O18 105.2(2)
O5 P5 C5I 118.5(2)
O17 P5 C5I 101.8(3)
O18 P5 C5I 101.8(3)
O6 P6 O19 113.2(2)
O6 P6 O20 113.4(2)
O19 P6 O20 105.4(2)
O6 P6 C6G 118.4(3)
O19 P6 C6G 103.0(3)
O20 P6 C6G 101.9(3)
O7 P7 O21 113.20(18)
O7 P7 O22 112.9(2)
O21 P7 O22 105.30(19)
O7 P7 C7H 119.1(2)
O21 P7 C7H 102.6(2)
O22 P7 C7H 102.2(2)
O8 P8 O23 114.1(2)
O8 P8 O25 114.2(2)
O23 P8 O25 105.0(2)
O8 P8 C8H 118.2(3)
O23 P8 C8H 101.9(3)
O25 P8 C8H 101.7(3)
F1 C1S F3 105.2(7)
F1 C1S F2 108.4(8)
F3 C1S F2 104.0(6)
F1 C1S C2S 113.1(8)
F3 C1S C2S 112.4(8)
F2 C1S C2S 113.2(8)
O1S C2S C1S 109.4(7)
O1S C2S H2S1 109.8
C1S C2S H2S1 109.8
O1S C2S H2S2 109.8
C1S C2S H2S2 109.8
H2S1 C2S H2S2 108.2
C2S O1S H1S 109.5
C6S O3S H3S 109.5
F7 C5S F9 111.0(14)
F7 C5S F8 115.9(16)
F9 C5S F8 103.7(12)
F7 C5S C6S 115.7(15)
F9X C5S C6S 126.6(16)
F9 C5S C6S 105.6(11)
F8 C5S C6S 103.7(14)
F9X C5S F7X 96.4(18)
C6S C5S F7X 123.4(13)
F9X C5S F8X 96.5(18)
C6S C5S F8X 116.5(12)
F7X C5S F8X 88.7(12)
O3SA C6S C5S 109.0(16)
C5S C6S O3S 118.2(13)
C5S C6S H6S1 107.8
O3S C6S H6S1 107.8
C5S C6S H6S2 107.8
O3S C6S H6S2 107.8
H6S1 C6S H6S2 107.1
F11 C7S F10 118(3)
F11 C7S F12 99.9(14)
F10 C7S F12 102.7(12)
F11 C7S C8S 118.9(14)
F10 C7S C8S 111.2(12)
F12 C7S C8S 102(2)
O4S C8S C7S 106.4(15)
O4S C8S H8S1 110.4
C7S C8S H8S1 110.4
O4S C8S H8S2 110.4
C7S C8S H8S2 110.4
H8S1 C8S H8S2 108.6
C8S O4S H4S 109.5
C10S O5S H5S 109.5
F14 C9S F13 105(2)
F14 C9S F15 127.7(17)
F13 C9S F15 105.9(10)
F14 C9S C10S 106.7(11)
F13 C9S C10S 107.5(12)
F15 C9S C10S 103(2)
O5S C10S C9S 109.7(16)
C9S C10S O5SA 89.2(14)
O5S C10S H10A 109.7
C9S C10S H10A 109.7
O5S C10S H10B 109.7
C9S C10S H10B 109.7
H10A C10S H10B 108.2
C12S O6S H6S 109.5
F18 C11S F16 106.5(10)
F18 C11S F17 106.8(13)
F16 C11S F17 103.1(9)
F18 C11S C12S 111.7(8)
F16 C11S C12S 112.3(12)
F17 C11S C12S 115.6(12)
O6S C12S C11S 114.0(12)
O6S C12S H12D 108.7
C11S C12S H12D 108.7
O6S C12S H12E 108.7
C11S C12S H12E 108.7
H12D C12S H12E 107.6
C14S O7S H7S 109.5
F24 C13S F23 102.3(12)
F24 C13S F22 114.0(19)
F23 C13S F22 113.8(15)
F24 C13S C14S 111.1(18)
F23 C13S C14S 106.1(19)
F22 C13S C14S 109.2(13)
O7S C14S C13S 108(2)
O7S C14S H14A 110
C13S C14S H14A 110
O7S C14S H14B 110
C13S C14S H14B 110
H14A C14S H14B 108.4
C4S O2S H2S 109.5
F5 C3S F6 106.6(7)
F5 C3S F4 107.3(7)
F6 C3S F4 107.6(7)
F5 C3S C4S 113.3(8)
F6 C3S C4S 112.6(7)
F4 C3S C4S 109.1(6)
O2S C4S C3S 106.8(6)
O2S C4S H4S1 110.4
C3S C4S H4S1 110.4
O2S C4S H4S2 110.4
C3S C4S H4S2 110.4
H4S1 C4S H4S2 108.6
O1SX C1SX C2SX 109.2(19)
O1SX C1SX H1S1 109.8
C2SX C1SX H1S1 109.8
O1SX C1SX H1S2 109.9
C2SX C1SX H1S2 109.9
H1S1 C1SX H1S2 108.3
F2SX C2SX F3SX 111.0(15)
F2SX C2SX F1SX 102.5(16)
F3SX C2SX F1SX 109.5(10)
F2SX C2SX C1SX 117.3(15)
F3SX C2SX C1SX 116(2)
F1SX C2SX C1SX 98.9(15)
C1SX O1SX H1SX 109.5
O1SY C1SY C2SY 111(3)
O1SY C1SY H1S3 109.5
C2SY C1SY H1S3 109.5
O1SY C1SY H1S4 109.5
C2SY C1SY H1S4 109.5
H1S3 C1SY H1S4 108.1
F1SY C2SY F3SY 111(2)
F1SY C2SY C1SY 122(3)
F3SY C2SY C1SY 106(3)
F1SY C2SY F2SY 111(3)
F3SY C2SY F2SY 105(3)
C1SY C2SY F2SY 99.5(18)
C1SY O1SY H1SY 109.5

loop_
_geom_bond_atom_site_label_1
_geom_bond_atom_site_label_2
_geom_bond_distance
O1AA C6AA 1.306(9)
O1AA H1AA 0.84
O2AA C6AA 1.178(13)
C6AA C6AX 1.632(11)
O1BB C6BB 1.23(2)
O2BB C6BB 1.26(3)
O2BB H2BB 0.84
C6BB C6AX 1.398(17)
N1AA C1AA 1.474(6)
N1AA C2AA 1.504(6)
N1AA H1A1 0.91
N1AA H1A2 0.91
N2AA C6AX 1.477(6)
N2AA H2A1 0.91
N2AA H2A2 0.91
N2AA H2A3 0.91
C1AA H1X1 0.98
C1AA H1X2 0.98
C1AA H1X3 0.98
C2AA C3AA 1.513(6)
C2AA H2X1 0.99
C2AA H2X2 0.99
C3AA C4AA 1.530(6)
C3AA H3A1 0.99
C3AA H3A2 0.99
C4AA C5AA 1.529(6)
C4AA H4A1 0.99
C4AA H4A2 0.99
C5AA C6AX 1.531(6)
C5AA H5A1 0.99
C5AA H5A2 0.99
C6AX H6AX 1
C1A C1F 1.388(7)
C1A C1B 1.404(7)
C1A C32 1.505(6)
C1B O11 1.395(7)
C1B C1C 1.395(6)
C1C C1D 1.388(7)
C1C C2I 1.517(6)
C1D C1E 1.396(6)
C1D H1D 0.95
C1E C1F 1.393(6)
C1E C1H 1.519(7)
C1F O10 1.412(5)
C1G P1 1.774(5)
C1G H1G1 0.98
C1G H1G2 0.98
C1G H1G3 0.98
C1H C4C 1.511(7)
C1H H1H1 0.99
C1H H1H2 0.99
C2A C2B 1.390(7)
C2A C2F 1.400(6)
C2A C2G 1.495(7)
C2B C2C 1.385(6)
C2B O13 1.411(5)
C2C C2D 1.395(6)
C2C C3I 1.513(7)
C2D C2E 1.395(7)
C2D H2D 0.95
C2E C2F 1.399(7)
C2E C2I 1.515(6)
C2F O12 1.397(6)
C2G H2G1 0.98
C2G H2G2 0.98
C2G H2G3 0.98
C2H P2 1.758(6)
C2H H2H1 0.98
C2H H2H2 0.98
C2H H2H3 0.98
C2I H2I1 0.99
C2I H2I2 0.99
C3A C3B 1.390(6)
C3A C3F 1.395(7)
C3A C3G 1.505(6)
C3B C3C 1.388(6)
C3B O15 1.416(6)
C3C C3D 1.390(7)
C3C C4I 1.509(6)
C3D C3E 1.402(6)
C3D H3D 0.95
C3E C3F 1.392(6)
C3E C3I 1.504(7)
C3F O14 1.408(5)
C3G H3G1 0.98
C3G H3G2 0.98
C3G H3G3 0.98
C3H P3 1.760(4)
C3H H3H1 0.98
C3H H3H2 0.98
C3H H3H3 0.98
C3I H3I1 0.99
C3I H3I2 0.99
C4A C4B 1.391(7)
C4A C4F 1.392(6)
C4A C4G 1.502(7)
C4B C4C 1.397(6)
C4B O9 1.407(5)
C4C C4D 1.400(5)
C4D C4E 1.393(6)
C4D H4D 0.95
C4E C4F 1.387(6)
C4E C4I 1.512(6)
C4F O16 1.404(6)
C4G H4G1 0.98
C4G H4G2 0.98
C4G H4G3 0.98
C4H P4 1.763(7)
C4H H4H1 0.98
C4H H4H2 0.98
C4H H4H3 0.98
C4I H4I1 0.99
C4I H4I2 0.99
C5A C5B 1.387(8)
C5A C5F 1.402(7)
C5A C5G 1.491(7)
C5B O18 1.400(6)
C5B C5C 1.407(7)
C5C C5D 1.387(7)
C5C C5H 1.503(8)
C5D C5E 1.379(8)
C5D H5D 0.95
C5E C5F 1.396(7)
C5E C6H 1.539(7)
C5F O19 1.392(7)
C5G H5G1 0.98
C5G H5G2 0.98
C5G H5G3 0.98
C5H C8E 1.527(8)
C5H H5H1 0.99
C5H H5H2 0.99
C5I P5 1.773(5)
C5I H5I1 0.98
C5I H5I2 0.98
C5I H5I3 0.98
C6A C6F 1.392(6)
C6A C6B 1.407(6)
C6A C12 1.486(7)
C6B C6C 1.386(7)
C6B O20 1.420(6)
C6C C6D 1.387(7)
C6C C6H 1.525(6)
C6D C6E 1.395(6)
C6D H6D 0.95
C6E C6F 1.392(6)
C6E C7I 1.509(7)
C6F O21 1.413(5)
C6G P6 1.771(7)
C6G H6G1 0.98
C6G H6G2 0.98
C6G H6G3 0.98
C6H H6H1 0.99
C6H H6H2 0.99
C7A C7B 1.383(7)
C7A C7F 1.393(7)
C7A C7G 1.500(6)
C7B C7C 1.407(6)
C7B O22 1.414(6)
C7C C7D 1.389(7)
C7C C7I 1.506(7)
C7D C7E 1.371(8)
C7D H7D 0.95
C7E C7F 1.405(7)
C7E C8I 1.515(7)
C7F O23 1.408(7)
C7G H7G1 0.98
C7G H7G2 0.98
C7G H7G3 0.98
C7H P7 1.752(5)
C7H H7H1 0.98
C7H H7H2 0.98
C7H H7H3 0.98
C7I H7I1 0.99
C7I H7I2 0.99
C8A C8B 1.383(7)
C8A C8F 1.387(8)
C8A C8G 1.514(8)
C8B C8C 1.393(7)
C8B O25 1.411(8)
C8C C8D 1.374(9)
C8C C8I 1.523(7)
C8D C8E 1.395(7)
C8D H8D 0.95
C8E C8F 1.398(7)
C8F O17 1.398(6)
C8G H8G1 0.98
C8G H8G2 0.98
C8G H8G3 0.98
C8H P8 1.761(8)
C8H H8H1 0.98
C8H H8H2 0.98
C8H H8H3 0.98
C8I H8I1 0.99
C8I H8I2 0.99
C12 H12A 0.98
C12 H12B 0.98
C12 H12C 0.98
C32 H32A 0.98
C32 H32B 0.98
C32 H32C 0.98
O1 P1 1.469(4)
O2 P2 1.472(4)
O3 P3 1.473(3)
O4 P4 1.475(4)
O5 P5 1.467(3)
O6 P6 1.472(4)
O7 P7 1.482(3)
O8 P8 1.469(4)
O9 P1 1.584(4)
O10 P1 1.591(4)
O11 P2 1.594(4)
O12 P2 1.592(4)
O13 P3 1.589(4)
O14 P3 1.588(4)
O15 P4 1.591(4)
O16 P4 1.598(4)
O17 P5 1.601(4)
O18 P5 1.604(4)
O19 P6 1.589(4)
O20 P6 1.594(4)
O21 P7 1.590(4)
O22 P7 1.597(4)
O23 P8 1.584(4)
O25 P8 1.605(4)
C1S F1 1.318(10)
C1S F3 1.320(8)
C1S F2 1.327(9)
C1S C2S 1.469(13)
C2S O1S 1.422(10)
C2S H2S1 0.99
C2S H2S2 0.99
O1S H1S 0.84
F7 C5S 1.199(17)
F8 C5S 1.40(2)
F9 C5S 1.361(15)
F7X C5S 1.52(2)
F8X C5S 1.63(2)
F9X C5S 1.26(3)
O3S C6S 1.423(16)
O3S H3S 0.84
O3SA C6S 1.15(3)
C5S C6S 1.41(2)
C6S H6S1 0.99
C6S H6S2 0.99
F10 C7S 1.293(18)
F11 C7S 1.20(2)
F12 C7S 1.44(3)
C7S C8S 1.46(3)
C8S O4S 1.419(17)
C8S H8S1 0.99
C8S H8S2 0.99
O4S H4S 0.84
F13 C9S 1.31(3)
F14 C9S 1.298(18)
F15 C9S 1.35(2)
O5S C10S 1.32(2)
O5S H5S 0.84
O5SA C10S 1.59(3)
C9S C10S 1.57(2)
C10S H10A 0.99
C10S H10B 0.99
F16 C11S 1.319(13)
F17 C11S 1.362(17)
F18 C11S 1.308(13)
O6S C12S 1.333(18)
O6S H6S 0.84
C11S C12S 1.512(15)
C12S H12D 0.99
C12S H12E 0.99
O7S C14S 1.38(2)
O7S H7S 0.84
C13S F24 1.265(14)
C13S F23 1.346(17)
C13S F22 1.40(2)
C13S C14S 1.48(3)
C14S H14A 0.99
C14S H14B 0.99
F4 C3S 1.349(9)
F5 C3S 1.317(11)
F6 C3S 1.330(9)
O2S C4S 1.415(9)
O2S H2S 0.84
C3S C4S 1.511(11)
C4S H4S1 0.99
C4S H4S2 0.99
F1SX C2SX 1.444(14)
F2SX C2SX 1.361(13)
F3SX C2SX 1.438(16)
C1SX O1SX 1.31(4)
C1SX C2SX 1.53(3)
C1SX H1S1 0.99
C1SX H1S2 0.99
O1SX H1SX 0.84
F1SY C2SY 1.473(19)
F2SY C2SY 1.62(6)
F3SY C2SY 1.51(2)
C1SY O1SY 1.47(2)
C1SY C2SY 1.58(5)
C1SY H1S3 0.99
C1SY H1S4 0.99
O1SY H1SY 0.84
